data_4133203
loop_
_publ_author_name
'Qiu, Dachuan'
'Shi, Jiarong'
'Guo, Qianyu'
'Xu, Qiuxia'
'Li, Baosheng'
'Li, Yang'

_publ_section_title
;
 Cyclohexenynone Precursors: Preparation via Oxidative Dearomatization
 Strategy and Reactivity.
;
_journal_issue 41
_journal_name_full 'Journal of the American Chemical Society'
_journal_page_first 13214
_journal_page_last 13218
_journal_paper_doi 10.1021/jacs.8b08915
_journal_volume 140
_journal_year 2018
_chemical_formula_sum 'C24 H24 O2 S'
_chemical_formula_weight 376.49
_space_group_crystal_system monoclinic
_space_group_IT_number 14
_space_group_name_Hall '-P 2yn'
_space_group_name_H-M_alt 'P 1 21/n 1'
_atom_sites_solution_hydrogens geom
_audit_creation_method SHELXL-2014/7
_cell_angle_alpha 90
_cell_angle_beta 90.262(3)
_cell_angle_gamma 90
_cell_formula_units_Z 4
_cell_length_a 10.9292(4)
_cell_length_b 13.6903(5)
_cell_length_c 13.1466(5)
_cell_measurement_reflns_used 3856
_cell_measurement_temperature 153(2)
_cell_measurement_theta_max 29.653
_cell_measurement_theta_min 3.355
_cell_volume 1967.03(13)
_computing_cell_refinement 'Bruker FRAMBO'
_computing_data_collection 'Bruker FRAMBO'
_computing_data_reduction 'Bruker SAINT'
_computing_structure_refinement 'SHELXL-2014/7 (Sheldrick, 2014)'
_computing_structure_solution 'Bruker SHELXTL'
_diffrn_ambient_temperature 153(2)
_diffrn_measured_fraction_theta_full 0.998
_diffrn_measured_fraction_theta_max 0.860
_diffrn_measurement_device_type 'multiwire proportional'
_diffrn_measurement_method 'phi and omega scans'
_diffrn_radiation_type MoK\a
_diffrn_radiation_wavelength 0.71073
_diffrn_reflns_av_R_equivalents 0.0274
_diffrn_reflns_av_unetI/netI 0.0384
_diffrn_reflns_Laue_measured_fraction_full 0.998
_diffrn_reflns_Laue_measured_fraction_max 0.860
_diffrn_reflns_limit_h_max 15
_diffrn_reflns_limit_h_min -10
_diffrn_reflns_limit_k_max 16
_diffrn_reflns_limit_k_min -18
_diffrn_reflns_limit_l_max 16
_diffrn_reflns_limit_l_min -16
_diffrn_reflns_number 13196
_diffrn_reflns_point_group_measured_fraction_full 0.998
_diffrn_reflns_point_group_measured_fraction_max 0.860
_diffrn_reflns_theta_full 25.500
_diffrn_reflns_theta_max 29.653
_diffrn_reflns_theta_min 3.355
_diffrn_source 'sealed tube'
_exptl_absorpt_coefficient_mu 0.181
_exptl_absorpt_correction_type none
_exptl_crystal_colour colourless
_exptl_crystal_density_diffrn 1.271
_exptl_crystal_description block
_exptl_crystal_F_000 800
_exptl_crystal_size_max 0.2
_exptl_crystal_size_mid 0.1
_exptl_crystal_size_min 0.1
_refine_diff_density_max 0.440
_refine_diff_density_min -0.333
_refine_diff_density_rms 0.050
_refine_ls_extinction_method none
_refine_ls_goodness_of_fit_ref 1.043
_refine_ls_hydrogen_treatment constr
_refine_ls_matrix_type full
_refine_ls_number_parameters 244
_refine_ls_number_reflns 4777
_refine_ls_number_restraints 0
_refine_ls_restrained_S_all 1.043
_refine_ls_R_factor_all 0.0603
_refine_ls_R_factor_gt 0.0463
_refine_ls_shift/su_max 0.000
_refine_ls_shift/su_mean 0.000
_refine_ls_structure_factor_coef Fsqd
_refine_ls_weighting_details 'w=1/[\s^2^(Fo^2^)+(0.0450P)^2^+1.1144P] where P=(Fo^2^+2Fc^2^)/3'
_refine_ls_weighting_scheme calc
_refine_ls_wR_factor_gt 0.1106
_refine_ls_wR_factor_ref 0.1195
_reflns_Friedel_coverage 0.000
_reflns_number_gt 3856
_reflns_number_total 4777
_reflns_threshold_expression 'I > 2\s(I)'
_cod_data_source_file ja8b08915_si_005.cif
_cod_data_source_block qdc-11-45
_cod_original_sg_symbol_H-M 'P 21/n'
_cod_database_code 4133203
_shelx_shelxl_version_number 2014/7
_shelx_space_group_comment
;
The symmetry employed for this shelxl refinement is uniquely defined
by the following loop, which should always be used as a source of
symmetry information in preference to the above space-group names.
They are only intended as comments.
;

loop_
_space_group_symop_operation_xyz
'x, y, z'
'-x+1/2, y+1/2, -z+1/2'
'-x, -y, -z'
'x-1/2, -y-1/2, z-1/2'

loop_
_atom_site_label
_atom_site_type_symbol
_atom_site_fract_x
_atom_site_fract_y
_atom_site_fract_z
_atom_site_U_iso_or_equiv
_atom_site_adp_type
_atom_site_occupancy
_atom_site_site_symmetry_order
_atom_site_calc_flag
_atom_site_refinement_flags_posn
_atom_site_refinement_flags_adp
S1 S 0.10692(4) 0.18901(3) 0.28116(4) 0.02645(13) Uani 1 1 d . .
O1 O -0.09291(10) 0.36460(8) 0.24169(9) 0.0231(3) Uani 1 1 d . .
C2 C -0.27923(14) 0.18495(11) 0.29970(12) 0.0191(3) Uani 1 1 d . .
C3 C -0.05862(14) 0.19362(11) 0.24420(12) 0.0206(3) Uani 1 1 d . .
C4 C -0.33797(14) 0.09728(12) 0.27632(12) 0.0215(3) Uani 1 1 d . .
H4A H -0.2948 0.0388 0.2803 0.026 Uiso 1 1 calc R U
C5 C 0.13760(14) 0.30328(12) 0.33919(13) 0.0216(3) Uani 1 1 d . .
C6 C -0.52504(15) 0.18294(13) 0.23875(13) 0.0272(4) Uani 1 1 d . .
H6A H -0.6069 0.1821 0.2190 0.033 Uiso 1 1 calc R U
C7 C -0.14636(14) 0.18756(11) 0.33712(12) 0.0199(3) Uani 1 1 d . .
H7A H -0.1366 0.2489 0.3747 0.024 Uiso 1 1 calc R U
C8 C -0.34575(14) 0.27168(12) 0.29061(12) 0.0218(3) Uani 1 1 d . .
H8A H -0.3079 0.3309 0.3054 0.026 Uiso 1 1 calc R U
C9 C -0.07666(13) 0.29223(12) 0.19044(12) 0.0195(3) Uani 1 1 d . .
C10 C 0.12365(15) 0.41346(13) 0.48053(13) 0.0266(4) Uani 1 1 d . .
H10A H 0.0940 0.4275 0.5451 0.032 Uiso 1 1 calc R U
C11 C -0.46016(15) 0.09638(13) 0.24717(12) 0.0252(4) Uani 1 1 d . .
H11A H -0.4987 0.0373 0.2332 0.030 Uiso 1 1 calc R U
O2 O -0.05863(14) 0.02195(9) 0.21018(12) 0.0433(4) Uani 1 1 d . .
C13 C 0.09716(14) 0.32400(13) 0.43681(13) 0.0254(4) Uani 1 1 d . .
H13A H 0.0524 0.2778 0.4727 0.030 Uiso 1 1 calc R U
C14 C -0.06487(14) 0.10366(12) 0.17421(15) 0.0272(4) Uani 1 1 d . .
C15 C -0.46719(15) 0.27089(13) 0.25989(13) 0.0257(4) Uani 1 1 d . .
H15A H -0.5099 0.3293 0.2534 0.031 Uiso 1 1 calc R U
C16 C 0.19359(14) 0.48288(12) 0.43009(13) 0.0252(4) Uani 1 1 d . .
C17 C 0.23733(14) 0.46021(12) 0.33423(13) 0.0251(4) Uani 1 1 d . .
H17A H 0.2866 0.5048 0.3001 0.030 Uiso 1 1 calc R U
C18 C -0.07240(16) 0.30204(13) 0.07485(13) 0.0271(4) Uani 1 1 d . .
C19 C 0.20852(14) 0.37179(12) 0.28850(13) 0.0242(3) Uani 1 1 d . .
H19A H 0.2369 0.3583 0.2234 0.029 Uiso 1 1 calc R U
C20 C 0.22170(18) 0.57918(14) 0.48006(16) 0.0360(4) Uani 1 1 d . .
H20A H 0.1838 0.5815 0.5457 0.054 Uiso 1 1 calc R U
H20B H 0.3087 0.5862 0.4878 0.054 Uiso 1 1 calc R U
H20C H 0.1906 0.6314 0.4386 0.054 Uiso 1 1 calc R U
C21 C -0.07390(16) 0.11886(15) 0.06531(15) 0.0343(4) Uani 1 1 d . .
H21A H -0.0769 0.0641 0.0235 0.041 Uiso 1 1 calc R U
C22 C -0.11881(15) 0.10645(13) 0.41158(14) 0.0279(4) Uani 1 1 d . .
H22A H -0.1041 0.0443 0.3860 0.034 Uiso 1 1 calc R U
C23 C -0.11454(17) 0.11897(15) 0.51049(15) 0.0343(4) Uani 1 1 d . .
H23A H -0.1289 0.1804 0.5381 0.052 Uiso 1 1 calc R U
H23B H -0.0971 0.0664 0.5530 0.052 Uiso 1 1 calc R U
C24 C -0.07806(17) 0.20581(15) 0.02181(15) 0.0353(4) Uani 1 1 d . .
H24A H -0.0852 0.2071 -0.0487 0.042 Uiso 1 1 calc R U
C25 C -0.18078(19) 0.36531(16) 0.04040(15) 0.0398(5) Uani 1 1 d . .
H25A H -0.1774 0.4273 0.0744 0.060 Uiso 1 1 calc R U
H25B H -0.1768 0.3753 -0.0318 0.060 Uiso 1 1 calc R U
H25C H -0.2560 0.3330 0.0570 0.060 Uiso 1 1 calc R U
C26 C 0.04797(19) 0.35327(19) 0.04606(15) 0.0465(6) Uani 1 1 d . .
H26A H 0.0526 0.4154 0.0798 0.070 Uiso 1 1 calc R U
H26B H 0.1160 0.3134 0.0667 0.070 Uiso 1 1 calc R U
H26C H 0.0504 0.3630 -0.0262 0.070 Uiso 1 1 calc R U

loop_
_atom_site_aniso_label
_atom_site_aniso_U_11
_atom_site_aniso_U_22
_atom_site_aniso_U_33
_atom_site_aniso_U_23
_atom_site_aniso_U_13
_atom_site_aniso_U_12
S1 0.0166(2) 0.0206(2) 0.0421(3) -0.00686(18) 0.00028(16) 0.00159(15)
O1 0.0259(6) 0.0183(5) 0.0253(6) -0.0022(5) 0.0022(5) -0.0007(5)
C2 0.0184(7) 0.0210(8) 0.0178(7) 0.0012(6) 0.0024(6) -0.0003(6)
C3 0.0174(7) 0.0174(7) 0.0270(8) -0.0038(7) 0.0011(6) -0.0012(6)
C4 0.0230(8) 0.0201(8) 0.0214(8) -0.0004(7) 0.0031(6) -0.0002(6)
C5 0.0154(7) 0.0213(8) 0.0282(8) -0.0018(7) -0.0031(6) 0.0006(6)
C6 0.0199(8) 0.0359(10) 0.0258(9) -0.0014(8) -0.0016(6) -0.0006(7)
C7 0.0180(7) 0.0187(7) 0.0231(8) -0.0010(6) 0.0005(6) 0.0000(6)
C8 0.0216(8) 0.0196(8) 0.0241(8) -0.0019(7) 0.0025(6) -0.0002(6)
C9 0.0137(7) 0.0224(8) 0.0226(8) -0.0023(7) 0.0022(6) -0.0027(6)
C10 0.0225(8) 0.0347(9) 0.0226(8) -0.0042(7) -0.0004(6) 0.0013(7)
C11 0.0249(8) 0.0263(8) 0.0244(8) -0.0029(7) 0.0008(6) -0.0057(7)
O2 0.0529(9) 0.0193(7) 0.0579(9) -0.0100(6) 0.0139(7) -0.0024(6)
C13 0.0190(7) 0.0302(9) 0.0270(9) 0.0028(7) 0.0015(6) -0.0030(7)
C14 0.0165(7) 0.0219(8) 0.0431(10) -0.0121(8) 0.0044(7) -0.0015(6)
C15 0.0227(8) 0.0269(9) 0.0277(9) 0.0004(7) 0.0001(6) 0.0051(7)
C16 0.0206(8) 0.0241(8) 0.0308(9) -0.0040(7) -0.0071(6) 0.0023(6)
C17 0.0212(8) 0.0229(8) 0.0310(9) 0.0028(7) -0.0016(6) -0.0042(7)
C18 0.0263(8) 0.0344(9) 0.0206(8) -0.0027(7) 0.0019(6) -0.0023(7)
C19 0.0197(7) 0.0280(8) 0.0250(8) -0.0016(7) -0.0001(6) -0.0006(7)
C20 0.0349(10) 0.0302(10) 0.0428(11) -0.0093(9) -0.0070(8) 0.0006(8)
C21 0.0268(9) 0.0369(10) 0.0391(10) -0.0230(9) -0.0043(7) 0.0050(8)
C22 0.0234(8) 0.0237(8) 0.0366(10) 0.0054(8) -0.0025(7) -0.0006(7)
C23 0.0333(10) 0.0354(10) 0.0343(10) 0.0105(9) -0.0016(8) -0.0017(8)
C24 0.0320(9) 0.0475(12) 0.0262(9) -0.0150(9) -0.0021(7) 0.0061(9)
C25 0.0474(12) 0.0423(11) 0.0296(10) -0.0013(9) -0.0083(8) 0.0083(10)
C26 0.0428(12) 0.0685(15) 0.0283(10) 0.0042(10) 0.0073(8) -0.0204(11)

loop_
_atom_type_symbol
_atom_type_description
_atom_type_scat_dispersion_real
_atom_type_scat_dispersion_imag
_atom_type_scat_source
C C 0.0033 0.0016 'International Tables Vol C Tables 4.2.6.8 and 6.1.1.4'
H H 0.0000 0.0000 'International Tables Vol C Tables 4.2.6.8 and 6.1.1.4'
O O 0.0106 0.0060 'International Tables Vol C Tables 4.2.6.8 and 6.1.1.4'
S S 0.1246 0.1234 'International Tables Vol C Tables 4.2.6.8 and 6.1.1.4'

loop_
_geom_angle_atom_site_label_1
_geom_angle_atom_site_label_2
_geom_angle_atom_site_label_3
_geom_angle
C5 S1 C3 105.23(7)
C4 C2 C8 118.27(14)
C4 C2 C7 121.72(14)
C8 C2 C7 119.99(14)
C9 C3 C14 115.03(14)
C9 C3 C7 109.22(12)
C14 C3 C7 113.60(13)
C9 C3 S1 105.72(10)
C14 C3 S1 99.70(10)
C7 C3 S1 113.08(11)
C11 C4 C2 120.66(15)
C13 C5 C19 119.09(15)
C13 C5 S1 121.19(13)
C19 C5 S1 119.64(13)
C11 C6 C15 119.59(15)
C22 C7 C2 112.16(13)
C22 C7 C3 115.19(13)
C2 C7 C3 109.59(13)
C15 C8 C2 121.04(15)
O1 C9 C18 119.14(15)
O1 C9 C3 118.79(14)
C18 C9 C3 122.06(14)
C13 C10 C16 121.46(16)
C6 C11 C4 120.40(16)
C10 C13 C5 119.87(15)
O2 C14 C21 121.30(16)
O2 C14 C3 120.09(17)
C21 C14 C3 118.58(15)
C8 C15 C6 120.02(16)
C17 C16 C10 118.27(15)
C17 C16 C20 121.54(16)
C10 C16 C20 120.18(16)
C16 C17 C19 120.75(15)
C24 C18 C9 112.73(15)
C24 C18 C25 109.29(15)
C9 C18 C25 108.45(14)
C24 C18 C26 108.73(16)
C9 C18 C26 108.35(14)
C25 C18 C26 109.25(17)
C17 C19 C5 120.49(15)
C24 C21 C14 123.98(17)
C23 C22 C7 123.54(17)
C21 C24 C18 126.30(17)

loop_
_geom_bond_atom_site_label_1
_geom_bond_atom_site_label_2
_geom_bond_distance
S1 C5 1.7718(16)
S1 C3 1.8722(16)
O1 C9 1.2117(19)
C2 C4 1.395(2)
C2 C8 1.397(2)
C2 C7 1.532(2)
C3 C9 1.536(2)
C3 C14 1.539(2)
C3 C7 1.559(2)
C4 C11 1.388(2)
C5 C13 1.389(2)
C5 C19 1.389(2)
C6 C11 1.385(2)
C6 C15 1.387(3)
C7 C22 1.510(2)
C8 C15 1.386(2)
C9 C18 1.526(2)
C10 C13 1.383(2)
C10 C16 1.390(2)
O2 C14 1.216(2)
C14 C21 1.450(3)
C16 C17 1.385(2)
C16 C20 1.504(2)
C17 C19 1.387(2)
C18 C24 1.492(3)
C18 C25 1.534(3)
C18 C26 1.540(3)
C21 C24 1.321(3)
C22 C23 1.312(3)
